data_7053773
loop_
_publ_author_name
'Wan, Chong-Qing'
'Han, Jie'
'Mak, Thomas C. W.'

_publ_section_title
;
 Intermolecular S&#x22EF;\p interactions in crystalline sulfanyl-triazine
 derivatives
;
_journal_issue 4
_journal_name_full 'New Journal of Chemistry'
_journal_page_first 707
_journal_paper_doi 10.1039/b818344a
_journal_volume 33
_journal_year 2009
_chemical_formula_sum 'C18 H15 N9 S3'
_chemical_formula_weight 453.57
_chemical_name_systematic
;
?
;
_space_group_IT_number 2
_symmetry_cell_setting triclinic
_symmetry_space_group_name_Hall '-P 1'
_symmetry_space_group_name_H-M 'P -1'
_atom_sites_solution_hydrogens geom
_atom_sites_solution_primary direct
_atom_sites_solution_secondary difmap
_audit_creation_method SHELXL-97
_cell_angle_alpha 70.183(2)
_cell_angle_beta 78.748(3)
_cell_angle_gamma 81.825(3)
_cell_formula_units_Z 2
_cell_length_a 8.5497(11)
_cell_length_b 11.0612(15)
_cell_length_c 11.5176(16)
_cell_measurement_temperature 293(2)
_cell_volume 1001.6(2)
_computing_cell_refinement 'Bruker SMART'
_computing_data_collection 'Bruker SMART'
_computing_data_reduction 'Bruker SMART'
_computing_molecular_graphics 'Bruker SHELXTL'
_computing_publication_material 'Bruker SHELXTL'
_computing_structure_refinement 'SHELXL-97 (Sheldrick, 1997)'
_computing_structure_solution 'SHELXS-97 (Sheldrick, 1990)'
_diffrn_ambient_temperature 293(2)
_diffrn_measured_fraction_theta_full 0.976
_diffrn_measured_fraction_theta_max 0.976
_diffrn_measurement_device_type 'Bruker P4'
_diffrn_measurement_method '\w scans'
_diffrn_radiation_monochromator graphite
_diffrn_radiation_source 'fine-focus sealed tube'
_diffrn_radiation_type MoK\a
_diffrn_radiation_wavelength 0.71073
_diffrn_reflns_av_R_equivalents 0.0214
_diffrn_reflns_av_sigmaI/netI 0.0422
_diffrn_reflns_limit_h_max 11
_diffrn_reflns_limit_h_min -7
_diffrn_reflns_limit_k_max 14
_diffrn_reflns_limit_k_min -10
_diffrn_reflns_limit_l_max 15
_diffrn_reflns_limit_l_min -15
_diffrn_reflns_number 7021
_diffrn_reflns_theta_full 28.31
_diffrn_reflns_theta_max 28.31
_diffrn_reflns_theta_min 1.90
_exptl_absorpt_coefficient_mu 0.397
_exptl_absorpt_correction_T_max 1.000000
_exptl_absorpt_correction_T_min 0.935126
_exptl_absorpt_correction_type multi-scan
_exptl_absorpt_process_details sadabs
_exptl_crystal_colour colorless
_exptl_crystal_density_diffrn 1.504
_exptl_crystal_density_method 'not measured'
_exptl_crystal_description block
_exptl_crystal_F_000 468
_exptl_crystal_size_max 0.32
_exptl_crystal_size_mid 0.18
_exptl_crystal_size_min 0.14
_refine_diff_density_max 0.297
_refine_diff_density_min -0.202
_refine_diff_density_rms 0.055
_refine_ls_extinction_method none
_refine_ls_goodness_of_fit_ref 1.057
_refine_ls_hydrogen_treatment constr
_refine_ls_matrix_type full
_refine_ls_number_parameters 271
_refine_ls_number_reflns 4864
_refine_ls_number_restraints 0
_refine_ls_restrained_S_all 1.057
_refine_ls_R_factor_all 0.0531
_refine_ls_R_factor_gt 0.0392
_refine_ls_shift/su_max 0.001
_refine_ls_shift/su_mean 0.000
_refine_ls_structure_factor_coef Fsqd
_refine_ls_weighting_details 'calc w=1/[\s^2^(Fo^2^)+(0.0572P)^2^+0.0853P] where P=(Fo^2^+2Fc^2^)/3'
_refine_ls_weighting_scheme calc
_refine_ls_wR_factor_gt 0.1011
_refine_ls_wR_factor_ref 0.1096
_reflns_number_gt 3737
_reflns_number_total 4864
_reflns_threshold_expression >2sigma(I)
_cod_data_source_file b818344asup1.cif
_cod_data_source_block compound3
_cod_depositor_comments
;
The following automatic conversions were performed:

'_symmetry_cell_setting' value 'Triclinic' changed to 'triclinic'
according to /home/saulius/struct/CIF-dictionaries/cif_core.dic
dictionary named 'cif_core.dic' version 2.4.2 from
2011-04-26.

'_refine_ls_hydrogen_treatment' value 'Constr' changed
to 'constr' according to
/home/saulius/struct/CIF-dictionaries/cif_core.dic dictionary named
'cif_core.dic' version 2.4.2 from 2011-04-26.

Automatic conversion script
Id: cif_fix_values 1891 2012-01-12 08:04:46Z andrius 
;
_cod_original_sg_symbol_H-M P-1
_cod_database_code 7053773

loop_
_symmetry_equiv_pos_as_xyz
'x, y, z'
'-x, -y, -z'

loop_
_atom_site_label
_atom_site_type_symbol
_atom_site_fract_x
_atom_site_fract_y
_atom_site_fract_z
_atom_site_U_iso_or_equiv
_atom_site_adp_type
_atom_site_occupancy
_atom_site_symmetry_multiplicity
_atom_site_calc_flag
_atom_site_refinement_flags
S1 S 0.44802(6) 0.04088(4) 0.22442(4) 0.04036(14) Uani 1 1 d .
S2 S 0.14150(5) -0.04799(4) 0.68475(4) 0.04035(14) Uani 1 1 d .
S3 S 0.58914(6) -0.38824(4) 0.57581(4) 0.04062(14) Uani 1 1 d .
N1 N 0.30456(16) -0.01387(13) 0.46287(13) 0.0349(3) Uani 1 1 d .
N2 N 0.37442(16) -0.21192(13) 0.61696(13) 0.0353(3) Uani 1 1 d .
N3 N 0.50248(16) -0.16718(13) 0.40472(13) 0.0348(3) Uani 1 1 d .
N4 N 0.4646(2) 0.27231(18) 0.01683(15) 0.0544(5) Uani 1 1 d .
N5 N 0.2451(3) 0.48807(19) -0.03180(19) 0.0747(7) Uani 1 1 d .
N6 N -0.08264(18) -0.06609(16) 0.90533(14) 0.0409(4) Uani 1 1 d .
N7 N -0.0839(3) -0.24300(19) 1.14519(17) 0.0664(6) Uani 1 1 d .
N8 N 0.7950(2) -0.60894(16) 0.56649(15) 0.0488(4) Uani 1 1 d .
N9 N 0.9938(2) -0.66167(17) 0.36335(17) 0.0556(5) Uani 1 1 d .
C1 C 0.41109(19) -0.05413(16) 0.38078(15) 0.0321(4) Uani 1 1 d .
C2 C 0.28934(19) -0.09880(16) 0.57996(15) 0.0328(4) Uani 1 1 d .
C3 C 0.47951(19) -0.24018(16) 0.52372(15) 0.0324(4) Uani 1 1 d .
C4 C 0.3165(2) 0.18240(17) 0.22683(16) 0.0377(4) Uani 1 1 d .
H4A H 0.2063 0.1603 0.2483 0.045 Uiso 1 1 calc R
H4B H 0.3383 0.2146 0.2901 0.045 Uiso 1 1 calc R
C5 C 0.3391(2) 0.28528(17) 0.10172(16) 0.0380(4) Uani 1 1 d .
C6 C 0.4794(3) 0.3703(2) -0.0922(2) 0.0633(7) Uani 1 1 d .
H6A H 0.5659 0.3659 -0.1540 0.076 Uiso 1 1 calc R
C7 C 0.3710(3) 0.4756(2) -0.1144(2) 0.0627(7) Uani 1 1 d .
H7A H 0.3869 0.5410 -0.1907 0.075 Uiso 1 1 calc R
C8 C 0.2301(3) 0.3917(2) 0.0754(2) 0.0606(7) Uani 1 1 d .
H8A H 0.1417 0.3962 0.1358 0.073 Uiso 1 1 calc R
C9 C 0.1567(2) -0.18235(18) 0.82564(16) 0.0420(4) Uani 1 1 d .
H9A H 0.1448 -0.2616 0.8109 0.050 Uiso 1 1 calc R
H9B H 0.2615 -0.1891 0.8489 0.050 Uiso 1 1 calc R
C10 C 0.0295(2) -0.16465(17) 0.93011(16) 0.0360(4) Uani 1 1 d .
C11 C -0.1956(2) -0.0586(2) 1.00237(18) 0.0448(5) Uani 1 1 d .
H11A H -0.2761 0.0083 0.9894 0.054 Uiso 1 1 calc R
C12 C -0.1961(3) -0.1463(2) 1.11955(19) 0.0531(5) Uani 1 1 d .
H12A H -0.2778 -0.1377 1.1833 0.064 Uiso 1 1 calc R
C13 C 0.0280(3) -0.2510(2) 1.04952(19) 0.0585(6) Uani 1 1 d .
H13A H 0.1088 -0.3177 1.0636 0.070 Uiso 1 1 calc R
C14 C 0.7082(2) -0.39619(17) 0.43125(17) 0.0412(4) Uani 1 1 d .
H14A H 0.6390 -0.3860 0.3705 0.049 Uiso 1 1 calc R
H14B H 0.7785 -0.3266 0.3983 0.049 Uiso 1 1 calc R
C15 C 0.8062(2) -0.52344(17) 0.45204(17) 0.0370(4) Uani 1 1 d .
C16 C 0.8854(3) -0.7213(2) 0.5778(2) 0.0541(6) Uani 1 1 d .
H16A H 0.8813 -0.7840 0.6560 0.065 Uiso 1 1 calc R
C17 C 0.9832(3) -0.7461(2) 0.4777(2) 0.0519(5) Uani 1 1 d .
H17A H 1.0441 -0.8247 0.4904 0.062 Uiso 1 1 calc R
C18 C 0.9061(2) -0.55131(19) 0.35239(18) 0.0486(5) Uani 1 1 d .
H18A H 0.9116 -0.4890 0.2739 0.058 Uiso 1 1 calc R

loop_
_atom_site_aniso_label
_atom_site_aniso_U_11
_atom_site_aniso_U_22
_atom_site_aniso_U_33
_atom_site_aniso_U_23
_atom_site_aniso_U_13
_atom_site_aniso_U_12
S1 0.0455(3) 0.0378(2) 0.0257(2) -0.00404(18) 0.00278(17) 0.00841(18)
S2 0.0430(3) 0.0358(2) 0.0289(2) -0.00465(18) 0.00548(17) 0.01006(18)
S3 0.0457(3) 0.0328(2) 0.0306(2) -0.00426(18) 0.00344(18) 0.00951(18)
N1 0.0363(7) 0.0317(7) 0.0282(7) -0.0056(6) 0.0028(6) 0.0031(6)
N2 0.0369(7) 0.0317(7) 0.0282(7) -0.0058(6) 0.0033(6) 0.0051(6)
N3 0.0378(8) 0.0305(7) 0.0286(7) -0.0060(6) 0.0024(6) 0.0023(6)
N4 0.0535(10) 0.0547(11) 0.0357(9) -0.0015(8) 0.0049(7) 0.0084(8)
N5 0.0851(14) 0.0451(11) 0.0559(12) 0.0100(9) 0.0152(10) 0.0152(10)
N6 0.0381(8) 0.0444(9) 0.0358(8) -0.0128(7) 0.0005(6) 0.0021(6)
N7 0.0852(14) 0.0486(11) 0.0391(9) -0.0030(8) 0.0205(9) 0.0094(9)
N8 0.0594(10) 0.0409(9) 0.0369(8) -0.0087(7) -0.0033(7) 0.0106(7)
N9 0.0586(11) 0.0461(10) 0.0504(10) -0.0152(8) 0.0031(8) 0.0166(8)
C1 0.0336(8) 0.0316(8) 0.0258(8) -0.0059(7) -0.0003(6) -0.0004(6)
C2 0.0332(8) 0.0320(8) 0.0281(8) -0.0078(7) 0.0017(6) 0.0005(6)
C3 0.0322(8) 0.0295(8) 0.0307(8) -0.0073(7) -0.0007(6) 0.0008(6)
C4 0.0435(9) 0.0344(9) 0.0274(8) -0.0053(7) -0.0009(7) 0.0043(7)
C5 0.0437(10) 0.0332(9) 0.0307(9) -0.0055(7) -0.0005(7) -0.0019(7)
C6 0.0608(13) 0.0643(15) 0.0403(11) 0.0007(11) 0.0115(10) 0.0027(11)
C7 0.0725(15) 0.0487(13) 0.0402(11) 0.0093(10) 0.0075(10) -0.0005(11)
C8 0.0667(14) 0.0417(11) 0.0461(12) 0.0019(9) 0.0139(10) 0.0115(10)
C9 0.0422(10) 0.0381(10) 0.0315(9) -0.0041(8) 0.0075(7) 0.0065(8)
C10 0.0370(9) 0.0335(9) 0.0322(8) -0.0098(7) 0.0053(7) -0.0033(7)
C11 0.0403(10) 0.0494(11) 0.0428(10) -0.0202(9) 0.0020(8) 0.0041(8)
C12 0.0588(13) 0.0488(12) 0.0435(11) -0.0182(10) 0.0158(9) -0.0023(10)
C13 0.0707(14) 0.0418(11) 0.0407(11) -0.0028(9) 0.0119(10) 0.0126(10)
C14 0.0474(10) 0.0321(9) 0.0340(9) -0.0073(7) 0.0042(7) 0.0067(7)
C15 0.0366(9) 0.0324(9) 0.0381(9) -0.0115(7) -0.0013(7) 0.0037(7)
C16 0.0672(14) 0.0396(11) 0.0437(11) -0.0045(9) -0.0115(10) 0.0150(10)
C17 0.0568(12) 0.0383(10) 0.0535(12) -0.0123(9) -0.0124(10) 0.0181(9)
C18 0.0544(11) 0.0390(10) 0.0378(10) -0.0060(8) 0.0051(8) 0.0095(8)

loop_
_atom_type_symbol
_atom_type_description
_atom_type_scat_dispersion_real
_atom_type_scat_dispersion_imag
_atom_type_scat_source
C C 0.0033 0.0016 'International Tables Vol C Tables 4.2.6.8 and 6.1.1.4'
H H 0.0000 0.0000 'International Tables Vol C Tables 4.2.6.8 and 6.1.1.4'
N N 0.0061 0.0033 'International Tables Vol C Tables 4.2.6.8 and 6.1.1.4'
S S 0.1246 0.1234 'International Tables Vol C Tables 4.2.6.8 and 6.1.1.4'

loop_
_geom_angle_atom_site_label_1
_geom_angle_atom_site_label_2
_geom_angle_atom_site_label_3
_geom_angle
C1 S1 C4 100.91(8)
C2 S2 C9 100.42(8)
C3 S3 C14 100.52(8)
C1 N1 C2 113.97(14)
C2 N2 C3 113.80(13)
C3 N3 C1 113.76(13)
C5 N4 C6 115.96(17)
C7 N5 C8 115.69(19)
C10 N6 C11 115.91(16)
C12 N7 C13 115.88(18)
C15 N8 C16 115.96(16)
C18 N9 C17 115.72(17)
N1 C1 N3 126.35(14)
N1 C1 S1 121.17(12)
N3 C1 S1 112.48(11)
N2 C2 N1 125.83(14)
N2 C2 S2 120.84(12)
N1 C2 S2 113.33(12)
N3 C3 N2 126.23(14)
N3 C3 S3 121.32(12)
N2 C3 S3 112.46(12)
C5 C4 S1 110.58(12)
C5 C4 H4A 109.5
S1 C4 H4A 109.5
C5 C4 H4B 109.5
S1 C4 H4B 109.5
H4A C4 H4B 108.1
N4 C5 C8 120.64(16)
N4 C5 C4 119.32(16)
C8 C5 C4 120.05(16)
N4 C6 C7 121.94(19)
N4 C6 H6A 119.0
C7 C6 H6A 119.0
N5 C7 C6 122.45(18)
N5 C7 H7A 118.8
C6 C7 H7A 118.8
N5 C8 C5 123.28(19)
N5 C8 H8A 118.4
C5 C8 H8A 118.4
C10 C9 S2 110.32(12)
C10 C9 H9A 109.6
S2 C9 H9A 109.6
C10 C9 H9B 109.6
S2 C9 H9B 109.6
H9A C9 H9B 108.1
N6 C10 C13 120.92(16)
N6 C10 C9 119.16(15)
C13 C10 C9 119.91(16)
N6 C11 C12 122.22(18)
N6 C11 H11A 118.9
C12 C11 H11A 118.9
N7 C12 C11 122.17(18)
N7 C12 H12A 118.9
C11 C12 H12A 118.9
N7 C13 C10 122.89(19)
N7 C13 H13A 118.6
C10 C13 H13A 118.6
C15 C14 S3 110.09(12)
C15 C14 H14A 109.6
S3 C14 H14A 109.6
C15 C14 H14B 109.6
S3 C14 H14B 109.6
H14A C14 H14B 108.2
N8 C15 C18 120.69(16)
N8 C15 C14 119.30(15)
C18 C15 C14 120.02(16)
N8 C16 C17 122.07(18)
N8 C16 H16A 119.0
C17 C16 H16A 119.0
N9 C17 C16 122.23(18)
N9 C17 H17A 118.9
C16 C17 H17A 118.9
N9 C18 C15 123.33(17)
N9 C18 H18A 118.3
C15 C18 H18A 118.3

loop_
_geom_bond_atom_site_label_1
_geom_bond_atom_site_label_2
_geom_bond_distance
S1 C1 1.7425(16)
S1 C4 1.7981(17)
S2 C2 1.7415(16)
S2 C9 1.8030(17)
S3 C3 1.7428(16)
S3 C14 1.7969(18)
N1 C1 1.325(2)
N1 C2 1.351(2)
N2 C2 1.333(2)
N2 C3 1.353(2)
N3 C3 1.326(2)
N3 C1 1.350(2)
N4 C5 1.330(2)
N4 C6 1.349(2)
N5 C7 1.315(3)
N5 C8 1.328(3)
N6 C10 1.337(2)
N6 C11 1.344(2)
N7 C12 1.325(3)
N7 C13 1.329(2)
N8 C15 1.331(2)
N8 C16 1.347(2)
N9 C18 1.319(2)
N9 C17 1.326(3)
C4 C5 1.500(2)
C4 H4A 0.9700
C4 H4B 0.9700
C5 C8 1.379(3)
C6 C7 1.366(3)
C6 H6A 0.9300
C7 H7A 0.9300
C8 H8A 0.9300
C9 C10 1.503(2)
C9 H9A 0.9700
C9 H9B 0.9700
C10 C13 1.382(3)
C11 C12 1.369(3)
C11 H11A 0.9300
C12 H12A 0.9300
C13 H13A 0.9300
C14 C15 1.502(2)
C14 H14A 0.9700
C14 H14B 0.9700
C15 C18 1.387(2)
C16 C17 1.369(3)
C16 H16A 0.9300
C17 H17A 0.9300
C18 H18A 0.9300

loop_
_geom_torsion_atom_site_label_1
_geom_torsion_atom_site_label_2
_geom_torsion_atom_site_label_3
_geom_torsion_atom_site_label_4
_geom_torsion
C2 N1 C1 N3 -1.0(3)
C2 N1 C1 S1 179.70(13)
C3 N3 C1 N1 -0.9(3)
C3 N3 C1 S1 178.51(13)
C4 S1 C1 N1 1.68(17)
C4 S1 C1 N3 -177.72(14)
C3 N2 C2 N1 -2.2(3)
C3 N2 C2 S2 177.22(13)
C1 N1 C2 N2 2.7(3)
C1 N1 C2 S2 -176.81(13)
C9 S2 C2 N2 0.38(18)
C9 S2 C2 N1 179.89(14)
C1 N3 C3 N2 1.4(3)
C1 N3 C3 S3 -178.25(13)
C2 N2 C3 N3 0.0(3)
C2 N2 C3 S3 179.68(13)
C14 S3 C3 N3 -1.92(18)
C14 S3 C3 N2 178.41(14)
C1 S1 C4 C5 174.74(14)
C6 N4 C5 C8 2.0(3)
C6 N4 C5 C4 -178.3(2)
S1 C4 C5 N4 -12.2(2)
S1 C4 C5 C8 167.52(18)
C5 N4 C6 C7 -0.7(4)
C8 N5 C7 C6 0.4(4)
N4 C6 C7 N5 -0.5(4)
C7 N5 C8 C5 1.0(4)
N4 C5 C8 N5 -2.3(4)
C4 C5 C8 N5 178.0(2)
C2 S2 C9 C10 -175.89(14)
C11 N6 C10 C13 -1.0(3)
C11 N6 C10 C9 177.91(18)
S2 C9 C10 N6 6.7(2)
S2 C9 C10 C13 -174.35(18)
C10 N6 C11 C12 0.1(3)
C13 N7 C12 C11 -1.1(4)
N6 C11 C12 N7 1.0(4)
C12 N7 C13 C10 0.1(4)
N6 C10 C13 N7 1.0(4)
C9 C10 C13 N7 -178.0(2)
C3 S3 C14 C15 -175.77(14)
C16 N8 C15 C18 0.0(3)
C16 N8 C15 C14 179.47(19)
S3 C14 C15 N8 -0.3(2)
S3 C14 C15 C18 179.21(17)
C15 N8 C16 C17 0.1(3)
C18 N9 C17 C16 1.1(4)
N8 C16 C17 N9 -0.7(4)
C17 N9 C18 C15 -1.0(3)
N8 C15 C18 N9 0.5(4)
C14 C15 C18 N9 -179.0(2)
